data_2233516
loop_
_publ_author_name
'Chlupat\'y, Tom\'a\<s'
'Pa\<r\'ik, Patrik'
'Pad\<elkov\'a, Zde\<nka'

_publ_section_title
;
 4,5-Diiodo-2-phenyl-1<i>H</i>-imidazole
;
_journal_coeditor_code IM2350
_journal_issue 2
_journal_name_full 'Acta Crystallographica Section E'
_journal_page_first o553
_journal_page_last o554
_journal_paper_doi 10.1107/S1600536812003017
_journal_volume 68
_journal_year 2012
_chemical_formula_iupac 'C9 H6 I2 N2'
_chemical_formula_moiety 'C9 H6 I2 N2'
_chemical_formula_sum 'C9 H6 I2 N2'
_chemical_formula_weight 395.96
_chemical_melting_point 472
_chemical_name_systematic
;
4,5-Diiodo-2-phenyl-1<i>H</i>-imidazole
;
_space_group_IT_number 41
_symmetry_cell_setting orthorhombic
_symmetry_space_group_name_Hall 'A 2 -2ab'
_symmetry_space_group_name_H-M 'A b a 2'
_atom_sites_solution_hydrogens geom
_atom_sites_solution_primary direct
_atom_sites_solution_secondary difmap
_audit_creation_method SHELXL-97
_cell_angle_alpha 90.00
_cell_angle_beta 90.00
_cell_angle_gamma 90.00
_cell_formula_units_Z 16
_cell_length_a 31.0150(6)
_cell_length_b 17.5010(5)
_cell_length_c 8.0461(9)
_cell_measurement_reflns_used 20579
_cell_measurement_temperature 150.0(10)
_cell_measurement_theta_max 27.5
_cell_measurement_theta_min 1
_cell_volume 4367.4(5)
_computing_cell_refinement 'COLLECT (Hooft, 1998) and DENZO (Otwinowski & Minor, 1997)'
_computing_data_collection 'COLLECT (Hooft, 1998) and DENZO (Otwinowski & Minor, 1997)'
_computing_data_reduction 'COLLECT (Hooft, 1998) and DENZO (Otwinowski & Minor, 1997)'
_computing_molecular_graphics 'PLATON (Spek, 2009)'
_computing_publication_material 'SHELXL97 (Sheldrick, 2008)'
_computing_structure_refinement 'SHELXL97 (Sheldrick, 2008)'
_computing_structure_solution 'SIR92 (Altomare <i>et al.</i>, 1994)'
_diffrn_ambient_temperature 150.0(10)
_diffrn_detector_area_resol_mean 9.091
_diffrn_measured_fraction_theta_full 0.995
_diffrn_measured_fraction_theta_max 0.995
_diffrn_measurement_device_type 'Bruker--Nonius KappaCCD area-detector'
_diffrn_measurement_method '\f and \w scans to fill the Ewald sphere'
_diffrn_radiation_monochromator graphite
_diffrn_radiation_source 'fine-focus sealed tube'
_diffrn_radiation_type MoK\a
_diffrn_radiation_wavelength 0.71073
_diffrn_reflns_av_R_equivalents 0.0580
_diffrn_reflns_av_sigmaI/netI 0.0435
_diffrn_reflns_limit_h_max 40
_diffrn_reflns_limit_h_min -39
_diffrn_reflns_limit_k_max 19
_diffrn_reflns_limit_k_min -22
_diffrn_reflns_limit_l_max 10
_diffrn_reflns_limit_l_min -9
_diffrn_reflns_number 20468
_diffrn_reflns_theta_full 27.50
_diffrn_reflns_theta_max 27.50
_diffrn_reflns_theta_min 2.33
_diffrn_standards_number 0
_exptl_absorpt_coefficient_mu 5.717
_exptl_absorpt_correction_T_max 0.675
_exptl_absorpt_correction_T_min 0.256
_exptl_absorpt_correction_type gaussian
_exptl_absorpt_process_details
;
(Coppens, 1970)
;
_exptl_crystal_colour colourless
_exptl_crystal_density_diffrn 2.409
_exptl_crystal_density_method 'not measured'
_exptl_crystal_description needle
_exptl_crystal_F_000 2880
_exptl_crystal_size_max 0.45
_exptl_crystal_size_mid 0.16
_exptl_crystal_size_min 0.07
_refine_diff_density_max 0.632
_refine_diff_density_min -0.630
_refine_ls_abs_structure_details 'Flack (1983), 2233 Friedel pairs'
_refine_ls_abs_structure_Flack 0.01(3)
_refine_ls_extinction_method none
_refine_ls_goodness_of_fit_ref 1.037
_refine_ls_hydrogen_treatment constr
_refine_ls_matrix_type full
_refine_ls_number_parameters 235
_refine_ls_number_reflns 4914
_refine_ls_number_restraints 1
_refine_ls_restrained_S_all 1.037
_refine_ls_R_factor_all 0.0362
_refine_ls_R_factor_gt 0.0289
_refine_ls_shift/su_max 0.001
_refine_ls_shift/su_mean 0.000
_refine_ls_structure_factor_coef Fsqd
_refine_ls_weighting_details 'calc w=1/[\s^2^(Fo^2^)+(0.0196P)^2^+8.5806P] where P=(Fo^2^+2Fc^2^)/3'
_refine_ls_weighting_scheme calc
_refine_ls_wR_factor_gt 0.0497
_refine_ls_wR_factor_ref 0.0513
_reflns_number_gt 4499
_reflns_number_total 4914
_reflns_threshold_expression I>2sigma(I)
_cod_data_source_file im2350.cif
_cod_data_source_block I
_cod_original_sg_symbol_Hall 'A 2 -2ac'
_cod_database_code 2233516
_cod_database_fobs_code 2233516

loop_
_symmetry_equiv_pos_as_xyz
'x, y, z'
'-x, -y, z'
'-x+1/2, y+1/2, z'
'x+1/2, -y+1/2, z'
'x, y+1/2, z+1/2'
'-x, -y+1/2, z+1/2'
'-x+1/2, y+1, z+1/2'
'x+1/2, -y+1, z+1/2'

loop_
_atom_site_type_symbol
_atom_site_label
_atom_site_fract_x
_atom_site_fract_y
_atom_site_fract_z
_atom_site_U_iso_or_equiv
_atom_site_adp_type
_atom_site_calc_flag
_atom_site_refinement_flags
_atom_site_occupancy
_atom_site_symmetry_multiplicity
I I3 0.239603(10) 0.127609(18) 0.00147(5) 0.02406(8) Uani d . 1 1
I I2 0.185474(11) 0.465127(18) 0.86344(5) 0.02557(9) Uani d . 1 1
I I1 0.142369(12) 0.262855(18) 0.73764(5) 0.02639(9) Uani d . 1 1
I I4 0.225974(10) 0.324363(17) 0.26443(4) 0.02035(8) Uani d . 1 1
N N1 0.11736(13) 0.3687(2) 0.4558(5) 0.0172(9) Uani d . 1 1
N N3 0.14573(13) 0.1439(2) 0.0814(5) 0.0160(8) Uani d . 1 1
C C14 0.05141(17) 0.1305(3) 0.0519(7) 0.0210(12) Uani d . 1 1
H H14 0.0683 0.1040 -0.0242 0.025 Uiso d R 1 1
C C9 0.11213(17) 0.5450(3) 0.2022(6) 0.0217(12) Uani d . 1 1
H H9 0.1321 0.5741 0.2610 0.026 Uiso d R 1 1
C C3 0.15163(16) 0.4339(3) 0.6553(6) 0.0166(10) Uani d . 1 1
C C1 0.11925(16) 0.4415(3) 0.4126(6) 0.0153(10) Uani d . 1 1
C C4 0.10087(15) 0.4731(2) 0.2585(7) 0.0178(10) Uani d . 1 1
C C13 0.07108(16) 0.1796(3) 0.1643(6) 0.0151(10) Uani d . 1 1
C C11 0.18543(15) 0.1775(3) 0.1070(6) 0.0163(10) Uani d . 1 1
C C2 0.13758(15) 0.3637(3) 0.6074(6) 0.0146(10) Uani d . 1 1
C C12 0.18168(16) 0.2429(3) 0.1949(6) 0.0170(10) Uani d . 1 1
C C10 0.11796(16) 0.1907(3) 0.1591(6) 0.0150(10) Uani d . 1 1
N N2 0.13961(13) 0.4833(2) 0.5321(5) 0.0184(9) Uani d . 1 1
H H2 0.1441 0.5318 0.5297 0.022 Uiso d R 1 1
C C18 0.04545(16) 0.2180(3) 0.2794(7) 0.0219(11) Uani d . 1 1
H H18 0.0582 0.2511 0.3556 0.026 Uiso d R 1 1
C C5 0.07161(18) 0.4297(3) 0.1697(7) 0.0269(13) Uani d . 1 1
H H5 0.0637 0.3815 0.2079 0.032 Uiso d R 1 1
C C16 -0.01789(19) 0.1579(3) 0.1692(8) 0.0301(14) Uani d . 1 1
H H16 -0.0476 0.1507 0.1714 0.036 Uiso d R 1 1
N N4 0.13889(12) 0.2501(2) 0.2280(6) 0.0147(8) Uani d . 1 1
H H4 0.1273 0.2867 0.2834 0.018 Uiso d R 1 1
C C17 0.00127(17) 0.2077(3) 0.2786(8) 0.0296(13) Uani d . 1 1
H H17 -0.0156 0.2343 0.3548 0.035 Uiso d R 1 1
C C15 0.00750(18) 0.1195(3) 0.0545(8) 0.0284(13) Uani d . 1 1
H H15 -0.0053 0.0865 -0.0215 0.034 Uiso d R 1 1
C C8 0.0937(2) 0.5739(3) 0.0577(7) 0.0313(14) Uani d . 1 1
H H8 0.1005 0.6230 0.0224 0.038 Uiso d R 1 1
C C7 0.0656(2) 0.5299(3) -0.0314(8) 0.0343(15) Uani d . 1 1
H H7 0.0542 0.5487 -0.1302 0.041 Uiso d R 1 1
C C6 0.0541(2) 0.4581(3) 0.0261(8) 0.0347(15) Uani d . 1 1
H H6 0.0350 0.4285 -0.0352 0.042 Uiso d R 1 1

loop_
_atom_site_aniso_label
_atom_site_aniso_U_11
_atom_site_aniso_U_22
_atom_site_aniso_U_33
_atom_site_aniso_U_12
_atom_site_aniso_U_13
_atom_site_aniso_U_23
I3 0.02447(18) 0.02458(16) 0.02313(18) 0.00572(12) 0.00691(17) -0.00173(16)
I2 0.03117(19) 0.02441(17) 0.02114(18) 0.00247(14) -0.01031(16) -0.00504(16)
I1 0.0322(2) 0.01704(15) 0.0299(2) -0.00235(14) -0.00951(16) 0.00849(16)
I4 0.01828(16) 0.01997(15) 0.02279(17) -0.00410(12) -0.00100(14) -0.00314(15)
N1 0.019(2) 0.012(2) 0.020(2) 0.0002(16) -0.0024(17) -0.0020(17)
N3 0.022(2) 0.0113(19) 0.014(2) 0.0012(16) -0.0021(17) -0.0004(17)
C14 0.023(3) 0.019(3) 0.021(3) 0.003(2) -0.003(2) -0.002(2)
C9 0.030(3) 0.018(3) 0.017(3) -0.003(2) -0.001(2) 0.000(2)
C3 0.016(2) 0.017(2) 0.017(3) -0.0009(19) -0.002(2) 0.001(2)
C1 0.019(3) 0.013(2) 0.014(3) -0.0019(19) -0.0007(19) 0.0012(19)
C4 0.020(2) 0.019(2) 0.014(3) 0.0032(19) 0.002(2) 0.000(2)
C13 0.021(3) 0.011(2) 0.014(3) 0.0038(18) -0.006(2) 0.0051(19)
C11 0.019(2) 0.013(2) 0.017(3) 0.0060(18) 0.004(2) -0.001(2)
C2 0.015(2) 0.015(2) 0.014(3) 0.0024(18) 0.003(2) 0.0008(19)
C12 0.018(3) 0.014(2) 0.019(3) -0.0025(19) 0.001(2) 0.001(2)
C10 0.024(3) 0.010(2) 0.012(2) -0.0031(18) -0.001(2) -0.0004(18)
N2 0.024(2) 0.0103(19) 0.021(3) 0.0011(16) -0.0028(18) -0.0033(17)
C18 0.022(3) 0.018(2) 0.027(3) 0.0016(19) -0.001(2) -0.001(2)
C5 0.028(3) 0.019(3) 0.034(3) -0.003(2) -0.008(2) 0.005(2)
C16 0.020(3) 0.037(3) 0.033(4) -0.008(2) -0.002(3) 0.001(3)
N4 0.017(2) 0.0127(18) 0.014(2) 0.0015(15) -0.0053(17) -0.0043(17)
C17 0.017(3) 0.034(3) 0.038(4) -0.001(2) 0.002(3) 0.002(3)
C15 0.023(3) 0.031(3) 0.031(3) -0.006(2) -0.010(2) 0.000(2)
C8 0.045(4) 0.024(3) 0.026(3) -0.006(2) -0.009(3) 0.007(2)
C7 0.047(4) 0.030(3) 0.026(4) 0.003(3) -0.015(3) 0.009(3)
C6 0.044(4) 0.030(3) 0.030(4) -0.013(2) -0.020(3) 0.004(3)

loop_
_atom_type_symbol
_atom_type_description
_atom_type_scat_dispersion_real
_atom_type_scat_dispersion_imag
_atom_type_scat_source
C C 0.0033 0.0016 'International Tables Vol C Tables 4.2.6.8 and 6.1.1.4'
H H 0.0000 0.0000 'International Tables Vol C Tables 4.2.6.8 and 6.1.1.4'
N N 0.0061 0.0033 'International Tables Vol C Tables 4.2.6.8 and 6.1.1.4'
I I -0.4742 1.8119 'International Tables Vol C Tables 4.2.6.8 and 6.1.1.4'

loop_
_exptl_crystal_face_index_h
_exptl_crystal_face_index_k
_exptl_crystal_face_index_l
_exptl_crystal_face_perp_dist
0 0 1 0.037
0 0 -1 0.035
-1 1 0 0.031
1 -1 0 0.082
-1 -1 0 0.118
0 1 0 0.149
1 1 0 0.170

loop_
_geom_angle_atom_site_label_1
_geom_angle_atom_site_label_2
_geom_angle_atom_site_label_3
_geom_angle
C1 N1 C2 105.9(4)
C10 N3 C11 104.1(4)
C15 C14 C13 120.8(5)
C15 C14 H14 119.8
C13 C14 H14 119.3
C4 C9 C8 120.1(5)
C4 C9 H9 119.9
C8 C9 H9 120.0
C2 C3 N2 106.2(4)
C2 C3 I2 129.5(4)
N2 C3 I2 124.3(3)
N1 C1 N2 110.6(4)
N1 C1 C4 124.5(4)
N2 C1 C4 124.9(4)
C9 C4 C5 119.8(5)
C9 C4 C1 121.4(4)
C5 C4 C1 118.9(4)
C14 C13 C18 118.7(5)
C14 C13 C10 119.9(4)
C18 C13 C10 121.4(4)
C12 C11 N3 111.2(4)
C12 C11 I3 129.8(4)
N3 C11 I3 118.9(3)
C3 C2 N1 109.9(4)
C3 C2 I1 127.4(4)
N1 C2 I1 122.6(3)
C11 C12 N4 105.4(4)
C11 C12 I4 132.2(4)
N4 C12 I4 122.3(3)
N3 C10 N4 110.7(4)
N3 C10 C13 124.6(4)
N4 C10 C13 124.7(4)
C1 N2 C3 107.4(4)
C1 N2 H2 126.0
C3 N2 H2 126.6
C17 C18 C13 120.0(5)
C17 C18 H18 120.3
C13 C18 H18 119.8
C6 C5 C4 119.8(5)
C6 C5 H5 120.3
C4 C5 H5 120.0
C17 C16 C15 119.2(5)
C17 C16 H16 120.2
C15 C16 H16 120.6
C10 N4 C12 108.6(4)
C10 N4 H4 126.0
C12 N4 H4 125.4
C16 C17 C18 121.0(5)
C16 C17 H17 119.8
C18 C17 H17 119.2
C14 C15 C16 120.2(5)
C14 C15 H15 120.0
C16 C15 H15 119.7
C7 C8 C9 119.8(5)
C7 C8 H8 120.4
C9 C8 H8 119.9
C8 C7 C6 119.9(5)
C8 C7 H7 119.4
C6 C7 H7 120.6
C5 C6 C7 120.6(5)
C5 C6 H6 119.9
C7 C6 H6 119.4

loop_
_geom_bond_atom_site_label_1
_geom_bond_atom_site_label_2
_geom_bond_distance
I3 C11 2.075(5)
I2 C3 2.051(5)
I1 C2 2.058(5)
I4 C12 2.058(5)
N1 C1 1.323(6)
N1 C2 1.374(6)
N3 C10 1.343(6)
N3 C11 1.379(6)
C14 C15 1.376(8)
C14 C13 1.388(7)
C14 H14 0.9301
C9 C4 1.381(7)
C9 C8 1.391(8)
C9 H9 0.9301
C3 C2 1.360(7)
C3 N2 1.366(6)
C1 N2 1.363(6)
C1 C4 1.472(7)
C4 C5 1.383(7)
C13 C18 1.393(7)
C13 C10 1.467(7)
C11 C12 1.350(7)
C12 N4 1.360(6)
C10 N4 1.345(6)
N2 H2 0.8600
C18 C17 1.382(7)
C18 H18 0.9300
C5 C6 1.370(8)
C5 H5 0.9302
C16 C17 1.374(8)
C16 C15 1.388(9)
C16 H16 0.9299
N4 H4 0.8600
C17 H17 0.9300
C15 H15 0.9299
C8 C7 1.367(8)
C8 H8 0.9301
C7 C6 1.385(8)
C7 H7 0.9299
C6 H6 0.9299

loop_
_geom_hbond_atom_site_label_D
_geom_hbond_atom_site_label_H
_geom_hbond_atom_site_label_A
_geom_hbond_site_symmetry_A
_geom_hbond_distance_DH
_geom_hbond_distance_HA
_geom_hbond_distance_DA
_geom_hbond_angle_DHA
N2 H2 N3 5 0.86 2.01 2.845(5) 164.7
N4 H4 N1 . 0.86 2.02 2.848(6) 161.7

loop_
_cod_related_entry_id
_cod_related_entry_database
_cod_related_entry_code
1 ChemSpider 193225
